data_4134160
loop_
_publ_author_name
'Hou, Jingwei'
'Rios, Laura'
'Krajnc, Andra\<z'
'McCaul, Aoife'
'Li, Shichun'
'Bumstead, Alice'
'Sapnik, Adam'
'Deng, Zeyu'
'Lin, Rijia'
'Chater, Philip A.'
'Keeble, Dean S.'
'Keen, David A.'
'Appadoo, Dominique'
'Chan, Bun'
'Chen, Vicki'
'Mali, Gregor'
'Bennett, Thomas D.'

_publ_section_title
;
 Halogenated Metal-Organic Framework Glasses and Liquids.
;
_journal_name_full 'Journal of the American Chemical Society'
_journal_paper_doi 10.1021/jacs.9b11639
_journal_year 2020
_chemical_formula_moiety '(C13.88 H13.13 Cl0.38 N8 Zn2)*0.780(C3 H7 N1 O1)'
_chemical_formula_sum 'C16.22 H18.58 Cl0.38 N8.78 O0.78 Zn2'
_chemical_formula_weight 493.27
_chemical_melting_point '663 K (onset)'
_chemical_name_common ZIF-UC-3
_chemical_name_systematic Zn(Im)1.81(ClmbIm)0.19
_space_group_crystal_system orthorhombic
_space_group_IT_number 61
_space_group_name_Hall '-P 2ac 2ab'
_space_group_name_H-M_alt 'P b c a'
_atom_sites_solution_hydrogens geom
_audit_creation_method SHELXL-2018/3
_cell_angle_alpha 90
_cell_angle_beta 90
_cell_angle_gamma 90
_cell_formula_units_Z 8
_cell_length_a 15.8749(6)
_cell_length_b 16.2805(6)
_cell_length_c 18.0681(6)
_cell_measurement_reflns_used 2569
_cell_measurement_temperature 293(2)
_cell_measurement_theta_max 62.3230
_cell_measurement_theta_min 4.5880
_cell_volume 4669.7(3)
_computing_cell_refinement
;
CrysAlisPro, Agilent Technologies,
Version 1.171.37.34i (release 04-08-2014 CrysAlis171 .NET)
(compiled Aug  4 2014,14:34:23)
;
_computing_data_collection
;
CrysAlisPro, Agilent Technologies,
Version 1.171.37.34i (release 04-08-2014 CrysAlis171 .NET)
(compiled Aug  4 2014,14:34:23)
;
_computing_data_reduction
;
CrysAlisPro, Agilent Technologies,
Version 1.171.37.34i (release 04-08-2014 CrysAlis171 .NET)
(compiled Aug  4 2014,14:34:23)
;
_computing_structure_refinement 'SHELXL-2018/3 (Sheldrick, 2018)'
_computing_structure_solution 'SUPERFLIP (Palatinus & Chapuis, 2007)'
_diffrn_ambient_temperature 293(2)
_diffrn_detector_area_resol_mean 16.1183
_diffrn_measured_fraction_theta_full 0.9323
_diffrn_measured_fraction_theta_max 0.9956
_diffrn_measurement_details
;
#__ type_ start__ end____ width___ exp.time_
  1 omega  -72.00  -32.00   1.0000   63.2350
omega____ theta____ kappa____ phi______ frames
    -      -51.2500  -61.0000  -30.0000 40

#__ type_ start__ end____ width___ exp.time_
  2 omega -125.00  -48.00   1.0000   63.2350
omega____ theta____ kappa____ phi______ frames
    -      -51.2500  -61.0000   60.0000 77

#__ type_ start__ end____ width___ exp.time_
  3 omega   75.00  130.00   1.0000   63.2350
omega____ theta____ kappa____ phi______ frames
    -       51.2500  125.0000  150.0000 55

#__ type_ start__ end____ width___ exp.time_
  4 omega   40.00   90.00   1.0000   15.8100
omega____ theta____ kappa____ phi______ frames
    -        0.0000  178.0000    0.0000 50

#__ type_ start__ end____ width___ exp.time_
  5 omega   74.00  126.00   1.0000   63.2350
omega____ theta____ kappa____ phi______ frames
    -       51.2500  125.0000 -120.0000 52

#__ type_ start__ end____ width___ exp.time_
  6 omega   95.00  121.00   1.0000   63.2350
omega____ theta____ kappa____ phi______ frames
    -      102.5000   65.0000 -150.0000 26

#__ type_ start__ end____ width___ exp.time_
  7 omega  129.00  177.00   1.0000   63.2350
omega____ theta____ kappa____ phi______ frames
    -      102.5000   65.0000 -150.0000 48

#__ type_ start__ end____ width___ exp.time_
  8 omega  120.00  170.00   1.0000   63.2350
omega____ theta____ kappa____ phi______ frames
    -      102.5000  -21.0000  -30.0000 50

#__ type_ start__ end____ width___ exp.time_
  9 omega  119.00  153.00   1.0000   63.2350
omega____ theta____ kappa____ phi______ frames
    -      102.5000  -21.0000    0.0000 34

#__ type_ start__ end____ width___ exp.time_
 10 omega  112.00  176.00   1.0000   63.2350
omega____ theta____ kappa____ phi______ frames
    -      102.5000  -21.0000   30.0000 64

#__ type_ start__ end____ width___ exp.time_
 11 omega   88.00  131.00   1.0000   63.2350
omega____ theta____ kappa____ phi______ frames
    -      102.5000  -65.0000   60.0000 43

#__ type_ start__ end____ width___ exp.time_
 12 omega   49.00   75.00   1.0000   63.2350
omega____ theta____ kappa____ phi______ frames
    -      102.5000  -65.0000   60.0000 26

#__ type_ start__ end____ width___ exp.time_
 13 omega   45.00   71.00   1.0000   63.2350
omega____ theta____ kappa____ phi______ frames
    -      102.5000  -54.0000   90.0000 26

#__ type_ start__ end____ width___ exp.time_
 14 omega   34.00   64.00   1.0000   63.2350
omega____ theta____ kappa____ phi______ frames
    -      102.5000  -54.0000  120.0000 30

#__ type_ start__ end____ width___ exp.time_
 15 omega   30.00   70.00   1.0000   63.2350
omega____ theta____ kappa____ phi______ frames
    -      102.5000  -43.0000  150.0000 40

#__ type_ start__ end____ width___ exp.time_
 16 omega   25.00   69.00   1.0000   63.2350
omega____ theta____ kappa____ phi______ frames
    -      102.5000  -32.0000   60.0000 44

#__ type_ start__ end____ width___ exp.time_
 17 omega   23.00   56.00   1.0000   63.2350
omega____ theta____ kappa____ phi______ frames
    -      102.5000  -32.0000  -30.0000 33

#__ type_ start__ end____ width___ exp.time_
 18 omega   33.00   64.00   1.0000   63.2350
omega____ theta____ kappa____ phi______ frames
    -      102.5000  -32.0000  -60.0000 31

#__ type_ start__ end____ width___ exp.time_
 19 omega   37.00   72.00   1.0000   63.2350
omega____ theta____ kappa____ phi______ frames
    -      102.5000  -43.0000  -90.0000 35

#__ type_ start__ end____ width___ exp.time_
 20 omega   24.00   49.00   1.0000   63.2350
omega____ theta____ kappa____ phi______ frames
    -      102.5000  -32.0000  -90.0000 25

#__ type_ start__ end____ width___ exp.time_
 21 omega   39.00   90.00   1.0000   15.8100
omega____ theta____ kappa____ phi______ frames
    -        0.0000  178.0000  150.0000 51
;
_diffrn_measurement_device_type 'Xcalibur, Eos, Gemini ultra'
_diffrn_measurement_method '\w scans'
_diffrn_orient_matrix_UB_11 -0.0640141000
_diffrn_orient_matrix_UB_12 -0.0691849000
_diffrn_orient_matrix_UB_13 0.0147242000
_diffrn_orient_matrix_UB_21 -0.0619388000
_diffrn_orient_matrix_UB_22 0.0401654000
_diffrn_orient_matrix_UB_23 -0.0547494000
_diffrn_orient_matrix_UB_31 0.0384696000
_diffrn_orient_matrix_UB_32 -0.0504888000
_diffrn_orient_matrix_UB_33 -0.0637378000
_diffrn_radiation_type CuK\a
_diffrn_radiation_wavelength 1.54184
_diffrn_reflns_av_R_equivalents 0.0422
_diffrn_reflns_av_sigmaI/netI 0.0466
_diffrn_reflns_Laue_measured_fraction_full 1.000
_diffrn_reflns_Laue_measured_fraction_max 0.996
_diffrn_reflns_limit_h_max 18
_diffrn_reflns_limit_h_min -18
_diffrn_reflns_limit_k_max 18
_diffrn_reflns_limit_k_min -18
_diffrn_reflns_limit_l_max 21
_diffrn_reflns_limit_l_min -21
_diffrn_reflns_number 11002
_diffrn_reflns_point_group_measured_fraction_full 1.000
_diffrn_reflns_point_group_measured_fraction_max 0.996
_diffrn_reflns_theta_full 66.9682
_diffrn_reflns_theta_max 64.1878
_diffrn_reflns_theta_min 2.4454
_diffrn_source 'sealed X-ray tube'
_exptl_absorpt_coefficient_mu 3.10958
_exptl_absorpt_correction_T_max 1.00000
_exptl_absorpt_correction_T_min 0.74562
_exptl_absorpt_correction_type multi-scan
_exptl_absorpt_process_details
;
CrysAlisPro, Agilent Technologies,
Version 1.171.37.34i (release 04-08-2014 CrysAlis171 .NET)
(compiled Aug  4 2014,14:34:23)
Empirical absorption correction using spherical harmonics,
 implemented in SCALE3 ABSPACK scaling algorithm.
;
_exptl_crystal_colour white
_exptl_crystal_density_diffrn 1.401
_exptl_crystal_description tetrahedal
_exptl_crystal_F_000 2225.76
_exptl_crystal_size_max 0.05
_exptl_crystal_size_mid 0.04
_exptl_crystal_size_min 0.04
_refine_diff_density_max 0.932
_refine_diff_density_min -1.143
_refine_diff_density_rms 0.142
_refine_ls_extinction_method none
_refine_ls_goodness_of_fit_ref 1.205
_refine_ls_hydrogen_treatment constr
_refine_ls_matrix_type full
_refine_ls_number_parameters 232
_refine_ls_number_reflns 3879
_refine_ls_number_restraints 19
_refine_ls_restrained_S_all 1.406
_refine_ls_R_factor_all 0.1257
_refine_ls_R_factor_gt 0.0968
_refine_ls_shift/su_max 0.000
_refine_ls_shift/su_mean 0.000
_refine_ls_structure_factor_coef Fsqd
_refine_ls_weighting_details 'w=1/[\s^2^(Fo^2^)+(0.1893P)^2^+3.7539P] where P=(Fo^2^+2Fc^2^)/3'
_refine_ls_weighting_scheme calc
_refine_ls_wR_factor_gt 0.2950
_refine_ls_wR_factor_ref 0.3257
_reflns_Friedel_coverage 0.000
_reflns_number_gt 2794
_reflns_number_total 3879
_reflns_threshold_expression 'I > 2\s(I)'
_cod_data_source_file ja9b11639_si_002.cif
_cod_data_source_block shelx
_cod_database_code 4134160
_shelx_shelxl_version_number 2018/3
_shelx_space_group_comment
;
The symmetry employed for this shelxl refinement is uniquely defined
by the following loop, which should always be used as a source of
symmetry information in preference to the above space-group names.
They are only intended as comments.
;
_reflns_odcompleteness_completeness 93.23
_reflns_odcompleteness_theta 66.97
_reflns_odcompleteness_iscentric 1

loop_
_space_group_symop_operation_xyz
'x, y, z'
'-x+1/2, -y, z+1/2'
'-x, y+1/2, -z+1/2'
'x+1/2, -y+1/2, -z'
'-x, -y, -z'
'x-1/2, y, -z-1/2'
'x, -y-1/2, z-1/2'
'-x-1/2, y-1/2, z'

loop_
_atom_site_label
_atom_site_type_symbol
_atom_site_fract_x
_atom_site_fract_y
_atom_site_fract_z
_atom_site_U_iso_or_equiv
_atom_site_adp_type
_atom_site_occupancy
_atom_site_site_symmetry_order
_atom_site_calc_flag
_atom_site_refinement_flags_posn
_atom_site_refinement_flags_adp
_atom_site_refinement_flags_occupancy
_atom_site_disorder_assembly
_atom_site_disorder_group
Zn1 Zn 0.68367(7) 0.35207(7) 0.09704(6) 0.0742(5) Uani 1 1 d . . . . .
Zn2 Zn 0.48797(7) 0.16158(7) 0.31624(6) 0.0708(5) Uani 1 1 d . . . . .
N3 N 0.6130(5) 0.2616(5) 0.1377(4) 0.089(2) Uani 1 1 d . . . . .
N4 N 0.5409(5) 0.1903(5) 0.2197(4) 0.0815(18) Uani 1 1 d . . . . .
N5 N 0.6568(5) 0.3653(5) -0.0090(4) 0.0805(19) Uani 1 1 d . . . . .
N8 N 0.9190(4) 0.2535(4) 0.1454(4) 0.0768(17) Uani 1 1 d . . . . .
N7 N 0.8033(5) 0.3251(5) 0.1151(4) 0.0824(19) Uani 1 1 d . . . . .
N1 N 0.5852(6) 0.5649(6) 0.1893(5) 0.1117(16) Uani 1 1 d . . . . .
N6 N 0.5807(4) 0.3604(5) -0.1141(4) 0.0797(19) Uani 1 1 d . . . . .
N2 N 0.6569(6) 0.4540(6) 0.1534(5) 0.1117(16) Uani 1 1 d . . . . .
C6 C 0.5765(6) 0.2604(5) 0.2026(5) 0.079(2) Uani 1 1 d . . . . .
H6 H 0.575918 0.305631 0.234025 0.095 Uiso 1 1 calc R U . . .
C10 C 0.8351(5) 0.2552(5) 0.1401(5) 0.076(2) Uani 1 1 d D . . . .
C5 C 0.5539(11) 0.1450(7) 0.1580(7) 0.137(6) Uani 1 1 d . . . . .
H5 H 0.534894 0.091399 0.151461 0.165 Uiso 1 1 calc R U . . .
C3 C 0.5969(7) 0.5096(7) 0.1395(6) 0.1117(16) Uani 1 1 d . . . . .
H3 H 0.565418 0.508349 0.096163 0.134 Uiso 1 1 calc R U . . .
C9 C 0.5849(5) 0.3448(5) -0.0414(4) 0.077(2) Uani 1 1 d . . . . .
H9 H 0.540437 0.321202 -0.015522 0.092 Uiso 1 1 calc R U . . .
C7 C 0.6577(9) 0.3912(14) -0.1292(8) 0.176(6) Uani 1 1 d . . . . .
H7 H 0.676296 0.408164 -0.175522 0.212 Uiso 1 1 calc R U . . .
C8 C 0.7041(9) 0.3936(13) -0.0655(7) 0.176(6) Uani 1 1 d . . . . .
H8 H 0.759417 0.411810 -0.061743 0.212 Uiso 1 1 calc R U . . .
C4 C 0.5965(10) 0.1861(7) 0.1089(7) 0.139(6) Uani 1 1 d . . . . .
H4 H 0.612701 0.167339 0.062418 0.167 Uiso 1 1 calc R U . . .
C2 C 0.6846(7) 0.4789(7) 0.2193(6) 0.1117(16) Uani 1 1 d . . . . .
H2 H 0.730044 0.455487 0.243979 0.134 Uiso 1 1 calc R U . . .
C1 C 0.6391(7) 0.5415(7) 0.2456(6) 0.1117(16) Uani 1 1 d . . . . .
H1 H 0.642987 0.564739 0.292455 0.134 Uiso 1 1 calc R U . . .
C11B C 0.9437(5) 0.3268(6) 0.1193(6) 0.111(4) Uani 0.375(11) 1 d G . P A 1
H11B H 0.998823 0.345858 0.116808 0.134 Uiso 0.375(11) 1 calc R U P A 1
C12B C 0.8721(5) 0.3692(6) 0.0968(5) 0.116(4) Uani 0.375(11) 1 d G . P A 1
H12B H 0.871751 0.419796 0.072963 0.139 Uiso 0.375(11) 1 calc R U P A 1
C11A C 0.9437(5) 0.3268(6) 0.1193(6) 0.111(4) Uani 0.625(11) 1 d . . P A 2
C12A C 0.8721(5) 0.3692(6) 0.0968(5) 0.116(4) Uani 0.625(11) 1 d . . P A 2
C13 C 0.8800(10) 0.4423(7) 0.0578(9) 0.124(11) Uani 0.375(11) 1 d G . P A 2
H13 H 0.832164 0.470681 0.042682 0.149 Uiso 0.375(11) 1 calc R U P A 2
C14 C 0.9595(12) 0.4731(9) 0.0413(12) 0.17(2) Uani 0.375(11) 1 d G . P A 2
H14 H 0.964819 0.522070 0.015140 0.204 Uiso 0.375(11) 1 calc R U P A 2
C15 C 1.0311(9) 0.4307(12) 0.0638(12) 0.152(17) Uani 0.375(11) 1 d G . P A 2
Cl1 Cl 1.1210(8) 0.4631(6) 0.0534(5) 0.154(6) Uani 0.375(11) 1 d . . P A 2
C17 C 0.7862(19) 0.1944(17) 0.165(2) 0.159(17) Uani 0.375(11) 1 d D . P A 2
H17A H 0.820866 0.149316 0.180858 0.238 Uiso 0.375(11) 1 calc R U P A 2
H17B H 0.753604 0.213835 0.206467 0.238 Uiso 0.375(11) 1 calc R U P A 2
H17C H 0.749085 0.176563 0.126564 0.238 Uiso 0.375(11) 1 calc R U P A 2
C16 C 1.0232(5) 0.3576(11) 0.1028(10) 0.126(13) Uani 0.375(11) 1 d G . P A 2
H16 H 1.071029 0.329237 0.117916 0.151 Uiso 0.375(11) 1 calc R U P A 2
C1S C 0.752(3) 0.413(2) 0.378(3) 0.400 Uiso 0.78(3) 1 d D U P B 3
H1S H 0.751429 0.459190 0.347881 0.480 Uiso 0.78(3) 1 calc R U P B 3
N1S N 0.8262(17) 0.3328(18) 0.4005(15) 0.224(14) Uiso 0.78(3) 1 d D . P B 3
C2S C 0.863(4) 0.398(4) 0.452(3) 0.52(5) Uiso 0.78(3) 1 d D . P B 3
H2S1 H 0.868188 0.375444 0.500818 0.780 Uiso 0.78(3) 1 calc R U P B 3
H2S2 H 0.918198 0.413126 0.434150 0.780 Uiso 0.78(3) 1 calc R U P B 3
H2S3 H 0.827332 0.444830 0.452541 0.780 Uiso 0.78(3) 1 calc R U P B 3
O1S O 0.6875(19) 0.369(3) 0.432(2) 0.37(2) Uiso 0.78(3) 1 d D . P B 3
C3S C 0.793(4) 0.289(4) 0.336(3) 0.49(4) Uiso 0.78(3) 1 d D . P B 3
H3S1 H 0.777133 0.234875 0.350273 0.738 Uiso 0.78(3) 1 calc R U P B 3
H3S2 H 0.745394 0.318302 0.317116 0.738 Uiso 0.78(3) 1 calc R U P B 3
H3S3 H 0.836259 0.286598 0.298724 0.738 Uiso 0.78(3) 1 calc R U P B 3

loop_
_atom_site_aniso_label
_atom_site_aniso_U_11
_atom_site_aniso_U_22
_atom_site_aniso_U_33
_atom_site_aniso_U_23
_atom_site_aniso_U_13
_atom_site_aniso_U_12
Zn1 0.0705(7) 0.0775(8) 0.0747(8) 0.0047(5) 0.0003(5) 0.0082(5)
Zn2 0.0680(7) 0.0767(8) 0.0676(7) -0.0007(5) 0.0039(4) -0.0017(5)
N3 0.108(6) 0.091(5) 0.068(4) -0.008(4) 0.019(4) -0.003(4)
N4 0.091(5) 0.085(4) 0.068(4) -0.008(4) 0.012(4) -0.007(4)
N5 0.073(4) 0.093(4) 0.075(4) 0.019(4) -0.005(3) -0.009(4)
N8 0.069(4) 0.082(4) 0.080(4) 0.005(4) -0.004(3) -0.003(3)
N7 0.073(4) 0.088(5) 0.087(5) 0.013(4) 0.001(3) 0.005(4)
N1 0.121(3) 0.113(3) 0.102(3) -0.028(2) -0.041(3) 0.042(3)
N6 0.066(4) 0.099(5) 0.075(4) 0.017(4) 0.001(3) -0.006(3)
N2 0.121(3) 0.113(3) 0.102(3) -0.028(2) -0.041(3) 0.042(3)
C6 0.089(5) 0.075(5) 0.074(5) -0.002(4) 0.011(4) 0.002(4)
C10 0.067(5) 0.078(5) 0.082(5) -0.005(4) -0.008(4) 0.000(4)
C5 0.215(16) 0.095(7) 0.102(8) -0.035(6) 0.077(10) -0.050(9)
C3 0.121(3) 0.113(3) 0.102(3) -0.028(2) -0.041(3) 0.042(3)
C9 0.066(5) 0.094(6) 0.070(5) 0.012(4) 0.005(4) -0.006(4)
C7 0.109(6) 0.308(16) 0.112(7) 0.076(9) -0.016(5) -0.095(9)
C8 0.109(6) 0.308(16) 0.112(7) 0.076(9) -0.016(5) -0.095(9)
C4 0.199(14) 0.098(7) 0.121(9) -0.047(7) 0.083(10) -0.047(9)
C2 0.121(3) 0.113(3) 0.102(3) -0.028(2) -0.041(3) 0.042(3)
C1 0.121(3) 0.113(3) 0.102(3) -0.028(2) -0.041(3) 0.042(3)
C11B 0.075(6) 0.124(8) 0.135(9) 0.047(7) -0.006(6) -0.008(6)
C12B 0.083(7) 0.095(7) 0.170(12) 0.046(7) -0.011(7) -0.001(6)
C11A 0.075(6) 0.124(8) 0.135(9) 0.047(7) -0.006(6) -0.008(6)
C12A 0.083(7) 0.095(7) 0.170(12) 0.046(7) -0.011(7) -0.001(6)
C13 0.13(3) 0.14(3) 0.11(2) -0.01(2) -0.02(2) 0.02(2)
C14 0.18(4) 0.20(5) 0.12(3) 0.08(3) -0.04(3) -0.08(4)
C15 0.12(3) 0.12(3) 0.21(4) -0.05(3) -0.06(3) 0.02(2)
Cl1 0.216(12) 0.122(7) 0.122(7) -0.002(5) 0.011(7) -0.074(8)
C17 0.13(3) 0.14(3) 0.20(4) -0.05(3) -0.04(3) 0.07(3)
C16 0.087(19) 0.17(3) 0.12(3) 0.05(2) -0.006(17) 0.01(2)

loop_
_atom_type_symbol
_atom_type_description
_atom_type_scat_dispersion_real
_atom_type_scat_dispersion_imag
_atom_type_scat_source
C C 0.0181 0.0091 'International Tables Vol C Tables 4.2.6.8 and 6.1.1.4'
H H 0.0000 0.0000 'International Tables Vol C Tables 4.2.6.8 and 6.1.1.4'
N N 0.0311 0.0180 'International Tables Vol C Tables 4.2.6.8 and 6.1.1.4'
Cl Cl 0.3639 0.7018 'International Tables Vol C Tables 4.2.6.8 and 6.1.1.4'
Zn Zn -1.5491 0.6778 'International Tables Vol C Tables 4.2.6.8 and 6.1.1.4'
O O 0.0492 0.0322 'International Tables Vol C Tables 4.2.6.8 and 6.1.1.4'

loop_
_geom_angle_atom_site_label_1
_geom_angle_atom_site_label_2
_geom_angle_atom_site_label_3
_geom_angle
_geom_angle_site_symmetry_1
_geom_angle_site_symmetry_3
N5 Zn1 N7 113.1(3) . .
N5 Zn1 N3 108.4(3) . .
N7 Zn1 N3 108.4(3) . .
N5 Zn1 N2 111.0(3) . .
N7 Zn1 N2 107.8(4) . .
N3 Zn1 N2 107.9(4) . .
N1 Zn2 N6 109.2(3) 3_645 7_566
N1 Zn2 N8 107.3(4) 3_645 6_556
N6 Zn2 N8 109.1(3) 7_566 6_556
N1 Zn2 N4 113.2(3) 3_645 .
N6 Zn2 N4 106.7(3) 7_566 .
N8 Zn2 N4 111.3(3) 6_556 .
C6 N3 C4 104.2(8) . .
C6 N3 Zn1 126.2(6) . .
C4 N3 Zn1 129.5(6) . .
C6 N4 C5 102.3(8) . .
C6 N4 Zn2 126.4(6) . .
C5 N4 Zn2 131.2(7) . .
C9 N5 C8 103.3(8) . .
C9 N5 Zn1 126.0(6) . .
C8 N5 Zn1 130.6(7) . .
C10 N8 C11B 104.4(7) . .
C10 N8 C11A 104.4(7) . .
C10 N8 Zn2 126.3(6) . 6_656
C11B N8 Zn2 129.3(6) . 6_656
C10 N7 C12B 103.4(7) . .
C10 N7 C12A 103.4(7) . .
C10 N7 Zn1 127.9(6) . .
C12B N7 Zn1 128.3(6) . .
C12A N7 Zn1 128.3(6) . .
C3 N1 C1 103.4(8) . .
C3 N1 Zn2 127.8(7) . 3_655
C1 N1 Zn2 128.8(7) . 3_655
C9 N6 C7 102.9(8) . .
C9 N6 Zn2 129.0(6) . 7_565
C7 N6 Zn2 128.1(7) . 7_565
C2 N2 C3 101.3(8) . .
C2 N2 Zn1 129.7(7) . .
C3 N2 Zn1 128.3(7) . .
N3 C6 N4 114.5(8) . .
N7 C10 N8 115.0(8) . .
N7 C10 C17 122.0(16) . .
N8 C10 C17 122.6(17) . .
C4 C5 N4 111.1(10) . .
N1 C3 N2 116.5(9) . .
N5 C9 N6 115.4(7) . .
N6 C7 C8 109.2(11) . .
N5 C8 C7 109.1(11) . .
C5 C4 N3 107.8(9) . .
N2 C2 C1 111.8(9) . .
C2 C1 N1 106.5(9) . .
N8 C11B C12B 107.8(8) . .
N7 C12B C11B 109.0(8) . .
N8 C11A C12A 107.8(8) . .
N8 C11A C16 131.4(8) . .
C12A C11A C16 120.0 . .
N7 C12A C13 130.9(8) . .
N7 C12A C11A 109.0(8) . .
C13 C12A C11A 120.0 . .
C14 C13 C12A 120.0 . .
C13 C14 C15 120.0 . .
C16 C15 C14 120.0 . .
C16 C15 Cl1 116.1(12) . .
C14 C15 Cl1 123.7(13) . .
C15 C16 C11A 120.0 . .
O1S C1S N1S 87.5(14) . .
C3S N1S C2S 164(4) . .
C3S N1S C1S 86.3(16) . .
C2S N1S C1S 83.8(15) . .

loop_
_geom_bond_atom_site_label_1
_geom_bond_atom_site_label_2
_geom_bond_distance
_geom_bond_site_symmetry_2
Zn1 N5 1.974(7) .
Zn1 N7 1.977(7) .
Zn1 N3 1.992(8) .
Zn1 N2 1.993(9) .
Zn2 N1 1.959(8) 3_645
Zn2 N6 1.969(7) 7_566
Zn2 N8 1.980(7) 6_556
Zn2 N4 1.991(7) .
N3 C6 1.308(10) .
N3 C4 1.359(12) .
N4 C6 1.312(11) .
N4 C5 1.354(12) .
N5 C9 1.325(11) .
N5 C8 1.349(13) .
N8 C10 1.335(11) .
N8 C11B 1.341(11) .
N8 C11A 1.341(11) .
N7 C10 1.324(11) .
N7 C12B 1.348(12) .
N7 C12A 1.348(12) .
N1 C3 1.286(11) .
N1 C1 1.383(12) .
N6 C9 1.340(10) .
N6 C7 1.349(14) .
N2 C2 1.332(12) .
N2 C3 1.337(12) .
C10 C17 1.337(19) .
C5 C4 1.301(15) .
C7 C8 1.366(18) .
C2 C1 1.336(14) .
C11B C12B 1.3900 .
C11A C12A 1.3900 .
C11A C16 1.3900 .
C12A C13 1.3900 .
C13 C14 1.3900 .
C14 C15 1.3900 .
C15 C16 1.3900 .
C15 Cl1 1.534(14) .
C1S O1S 1.584(17) .
C1S N1S 1.805(14) .
N1S C3S 1.46(2) .
N1S C2S 1.52(2) .
